data_2102413
loop_
_publ_author_name
'Marsh, Richard E.'

_publ_section_title
;
 Space group <i>Cc</i>: an update
;
_journal_issue 2
_journal_name_full 'Acta Crystallographica Section B'
_journal_page_first 252
_journal_page_last 253
_journal_paper_doi 10.1107/S0108768104003878
_journal_volume 60
_journal_year 2004
_chemical_formula_moiety 'C20 H12 N2 O4 Mn'
_chemical_formula_sum 'C20 H12 Mn N2 O4'
_space_group_crystal_system monoclinic
_space_group_IT_number 15
_space_group_name_Hall '-C 2yc'
_space_group_name_H-M_alt 'C 1 2/c 1'
_audit_creation_method CRYM
_cell_angle_alpha 90
_cell_angle_beta 95.88
_cell_angle_gamma 90
_cell_formula_units_Z 4
_cell_length_a 17.5100
_cell_length_b 10.3940
_cell_length_c 9.3730
_cell_volume 1696.901
_cod_data_source_file bk0142.cif
_cod_data_source_block RAMHUI
_cod_depositor_comments
;
 Updating space group information and adding the symmetry operation list.

 Antanas Vaitkus,
 2018-06-14

 Adding the _cell_formula_units_Z data item.

 Antanas Vaitkus,
 2017-08-05

  Added moiety chemical formula from Marsh (2004) paper.
  The summary chemical formula is calculated from moiety formula using
  AdHocParser
  (svn://www.crystallography.net/cod-tools/trunk/Formulae/AdHocParser.yp,
  revision 1441.)

  Andrius Merkys
  2013-11-11
;
_cod_original_sg_symbol_H-M C2/c
_cod_database_code 2102413

loop_
_space_group_symop_id
_space_group_symop_operation_xyz
1 x,y,z
2 -x,y,-z+1/2
3 -x,-y,-z
4 x,-y,z+1/2
5 x+1/2,y+1/2,z
6 -x+1/2,y+1/2,-z+1/2
7 -x+1/2,-y+1/2,-z
8 x+1/2,-y+1/2,z+1/2

loop_
_atom_site_label
_atom_site_type_symbol
_atom_site_fract_x
_atom_site_fract_y
_atom_site_fract_z
Mn Mn 0.00000 -0.43920 0.25000
O1 O -0.09050 -0.43855 0.38745
O2 O -0.07265 -0.41980 0.62750
N1 N 0.05660 -0.26275 0.36270
C1 C -0.39125 -0.09990 0.49430
C2 C -0.31740 -0.17690 0.49665
C3 C -0.28295 -0.22790 0.62555
H1 H -0.30485 -0.21305 0.71030
C4 C -0.21605 -0.30060 0.62800
H2 H -0.19370 -0.33420 0.71435
C9 C -0.11500 -0.26190 0.03305
H5 H -0.13180 -0.33975 -0.00760
C10 C -0.15205 -0.14835 -0.01720
H6 H -0.19390 -0.15215 -0.08640
C11 C -0.12625 -0.03270 0.03625
H7 H -0.14980 0.04315 0.00245
C12 C -0.06360 -0.02895 0.14320
C13 C -0.03090 0.08965 0.19940
H8 H -0.05210 0.16740 0.16625
C19 C 0.03145 -0.14660 0.30815
